data_4102784
loop_
_publ_author_name
'Ryo Yazaki'
'Naoya Kumagai'
'Masakatsu Shibasaki'

_publ_section_title
;
 Direct Catalytic Asymmetric Conjugate Addition of Terminal Alkynes to
 \a,\b-Unsaturated Thioamides
;
_journal_name_full 'Journal of the American Chemical Society'
_journal_page_first 10275
_journal_page_last 10277
_journal_paper_doi 10.1021/ja105141x
_journal_volume 132
_journal_year 2010
_chemical_absolute_configuration ad
_chemical_formula_moiety 'C74 H100 Cu O8 P2, C50 H56 O4 P, 2(C6 H14), 2(C2 H4 O2) '
_chemical_formula_sum 'C140 H192 Cu O16 P3'
_chemical_formula_weight 2287.51
_space_group_IT_number 4
_symmetry_cell_setting monoclinic
_symmetry_Int_Tables_number 4
_symmetry_space_group_name_Hall 'P 2yb'
_symmetry_space_group_name_H-M 'P 1 21 1'
_cell_angle_alpha 90.0000
_cell_angle_beta 114.427(8)
_cell_angle_gamma 90.0000
_cell_formula_units_Z 2
_cell_length_a 17.2825(3)
_cell_length_b 23.4559(4)
_cell_length_c 18.2009(13)
_cell_measurement_reflns_used 86756
_cell_measurement_temperature 153.1
_cell_measurement_theta_max 68.3
_cell_measurement_theta_min 3.3
_cell_volume 6717.8(7)
_computing_cell_refinement PROCESS-AUTO
_computing_data_collection PROCESS-AUTO
_computing_data_reduction CrystalStructure
_computing_publication_material 'CrystalStructure 3.8'
_computing_structure_refinement SHELXL
_computing_structure_solution SHELXS97
_diffrn_ambient_temperature 153.1
_diffrn_detector_area_resol_mean 10.00
_diffrn_measured_fraction_theta_full 0.999
_diffrn_measured_fraction_theta_max 0.999
_diffrn_measurement_device_type 'Rigaku RAXIS-RAPID'
_diffrn_measurement_method \w
_diffrn_radiation_type 'Cu K\a'
_diffrn_radiation_wavelength 1.54187
_diffrn_reflns_av_R_equivalents 0.039
_diffrn_reflns_limit_h_max 20
_diffrn_reflns_limit_h_min -20
_diffrn_reflns_limit_k_max 27
_diffrn_reflns_limit_k_min -27
_diffrn_reflns_limit_l_max 21
_diffrn_reflns_limit_l_min -21
_diffrn_reflns_number 160176
_diffrn_reflns_theta_full 68.25
_diffrn_reflns_theta_max 68.25
_exptl_absorpt_coefficient_mu 1.034
_exptl_absorpt_correction_T_max 0.950
_exptl_absorpt_correction_T_min 0.675
_exptl_absorpt_correction_type multi-scan
_exptl_absorpt_process_details
;
    Higashi, T. (1995). Program for Absorption Correction.
    Rigaku Corporation, Tokyo, Japan.
;
_exptl_crystal_colour colorless
_exptl_crystal_density_diffrn 1.131
_exptl_crystal_density_method 'not measured'
_exptl_crystal_description needle
_exptl_crystal_F_000 2468.00
_exptl_crystal_size_max 0.25
_exptl_crystal_size_mid 0.07
_exptl_crystal_size_min 0.05
_refine_diff_density_max 0.59
_refine_diff_density_min -0.28
_refine_ls_abs_structure_details 'Flack, H. D. (1983), Acta Cryst. A39, 876-881.  11328 Friedel Pairs'
_refine_ls_abs_structure_Flack 0.020(13)
_refine_ls_extinction_method none
_refine_ls_goodness_of_fit_ref 1.033
_refine_ls_hydrogen_treatment constr
_refine_ls_number_parameters 1479
_refine_ls_number_reflns 23931
_refine_ls_R_factor_gt 0.0551
_refine_ls_shift/su_max 0.0030
_refine_ls_structure_factor_coef Fsqd
_refine_ls_weighting_details 'w = 1/[\s^2^(Fo^2^)+(0.1114P)^2^+0.3698P] where P=(Fo^2^+2Fc^2^)/3'
_refine_ls_weighting_scheme calc
_refine_ls_wR_factor_ref 0.1493
_reflns_number_gt 21963
_reflns_number_total 23931
_reflns_threshold_expression F^2^>2.0\s(F^2^)
_cod_data_source_file ja105141x_si_001.cif
_cod_data_source_block '_100528-1'
_cod_original_cell_volume 6717.8(5)
_cod_original_formula_sum 'C140 H192 Cu O16 P3 '
_cod_database_code 4102784

loop_
_symmetry_equiv_pos_as_xyz
'x, y, z'
'-x, y+1/2, -z'

loop_
_atom_site_label
_atom_site_type_symbol
_atom_site_fract_x
_atom_site_fract_y
_atom_site_fract_z
_atom_site_U_iso_or_equiv
_atom_site_adp_type
_atom_site_occupancy
_atom_site_symmetry_multiplicity
_atom_site_calc_flag
_atom_site_refinement_flags
_atom_site_disorder_assembly
_atom_site_disorder_group
Cu1 Cu 0.56320(2) 0.794965(18) 0.19172(2) 0.03588(10) Uani 1 1 d . . .
P1 P 0.66424(4) 0.74553(3) 0.28964(4) 0.03545(15) Uani 1 1 d . . .
P2 P 0.44205(4) 0.77765(3) 0.20261(4) 0.03407(15) Uani 1 1 d . . .
O1 O 0.59022(17) 0.77422(11) 0.57894(13) 0.0554(6) Uani 1 1 d . . .
O2 O 0.49126(15) 0.72622(11) 0.46910(13) 0.0509(5) Uani 1 1 d . . .
O3 O 0.55728(17) 0.61167(10) 0.41802(14) 0.0521(6) Uani 1 1 d . . .
O4 O 0.4789(2) 0.54089(11) 0.33262(17) 0.0669(7) Uani 1 1 d . . .
O5 O 0.65044(19) 0.49863(11) 0.20775(16) 0.0615(7) Uani 1 1 d . . .
O6 O 1.01004(16) 0.84163(16) 0.36570(18) 0.0760(9) Uani 1 1 d . . .
O7 O 0.09809(14) 0.82182(13) -0.05620(15) 0.0582(6) Uani 1 1 d . . .
O8 O 0.41434(15) 0.93423(9) 0.45054(13) 0.0449(5) Uani 1 1 d . . .
C1 C 0.64875(18) 0.74953(13) 0.38352(16) 0.0367(6) Uani 1 1 d . . .
C2 C 0.7085(2) 0.77637(14) 0.45096(18) 0.0423(7) Uani 1 1 d . . .
H2 H 0.7603 0.7886 0.4495 0.051 Uiso 1 1 calc R . .
C3 C 0.6959(2) 0.78628(15) 0.52117(18) 0.0466(7) Uani 1 1 d . . .
H3 H 0.7377 0.8045 0.5670 0.056 Uiso 1 1 calc R . .
C4 C 0.6206(2) 0.76829(14) 0.52001(17) 0.0430(7) Uani 1 1 d . . .
C5 C 0.5149(2) 0.74199(15) 0.55207(19) 0.0506(8) Uani 1 1 d . . .
H5A H 0.4689 0.7647 0.5568 0.061 Uiso 1 1 calc R . .
H5B H 0.5238 0.7073 0.5857 0.061 Uiso 1 1 calc R . .
C6 C 0.5606(2) 0.74022(13) 0.45427(18) 0.0403(6) Uani 1 1 d . . .
C7 C 0.57127(19) 0.72949(13) 0.38425(17) 0.0369(6) Uani 1 1 d . . .
C8 C 0.50935(19) 0.69144(13) 0.32162(18) 0.0384(6) Uani 1 1 d . . .
C9 C 0.5096(2) 0.63445(15) 0.34383(19) 0.0448(7) Uani 1 1 d . . .
C10 C 0.5192(3) 0.55736(17) 0.4155(2) 0.0670(11) Uani 1 1 d . . .
H10A H 0.4769 0.5598 0.4390 0.080 Uiso 1 1 calc R . .
H10B H 0.5630 0.5291 0.4467 0.080 Uiso 1 1 calc R . .
C11 C 0.4630(2) 0.59253(15) 0.2917(2) 0.0515(8) Uani 1 1 d . . .
C12 C 0.4131(2) 0.60326(15) 0.2119(2) 0.0505(8) Uani 1 1 d . . .
H12 H 0.3840 0.5739 0.1749 0.061 Uiso 1 1 calc R . .
C13 C 0.4081(2) 0.66033(14) 0.1888(2) 0.0451(7) Uani 1 1 d . . .
H13 H 0.3727 0.6698 0.1344 0.054 Uiso 1 1 calc R . .
C14 C 0.45188(18) 0.70416(13) 0.24105(17) 0.0376(6) Uani 1 1 d . . .
C15 C 0.6655(2) 0.66976(14) 0.26789(19) 0.0417(7) Uani 1 1 d . . .
C16 C 0.62724(19) 0.65303(13) 0.18803(18) 0.0403(6) Uani 1 1 d . . .
H16 H 0.6021 0.6812 0.1476 0.048 Uiso 1 1 calc R . .
C17 C 0.6243(2) 0.59588(15) 0.1649(2) 0.0462(7) Uani 1 1 d . . .
C18 C 0.6613(2) 0.55630(15) 0.2280(2) 0.0477(7) Uani 1 1 d . . .
C19 C 0.7090(2) 0.57229(15) 0.3087(2) 0.0509(8) Uani 1 1 d . . .
C20 C 0.7073(2) 0.62984(14) 0.32737(18) 0.0447(7) Uani 1 1 d . . .
H20 H 0.7354 0.6419 0.3819 0.054 Uiso 1 1 calc R . .
C21 C 0.5914(3) 0.57998(17) 0.0749(2) 0.0565(9) Uani 1 1 d . . .
C22 C 0.5168(4) 0.5372(2) 0.0487(3) 0.0875(15) Uani 1 1 d . . .
H22A H 0.4966 0.5294 -0.0092 0.105 Uiso 1 1 calc R . .
H22B H 0.4704 0.5534 0.0596 0.105 Uiso 1 1 calc R . .
H22C H 0.5362 0.5016 0.0790 0.105 Uiso 1 1 calc R . .
C23 C 0.6643(3) 0.5552(2) 0.0598(3) 0.0759(13) Uani 1 1 d . . .
H23A H 0.7077 0.5846 0.0691 0.091 Uiso 1 1 calc R . .
H23B H 0.6434 0.5418 0.0039 0.091 Uiso 1 1 calc R . .
H23C H 0.6892 0.5232 0.0967 0.091 Uiso 1 1 calc R . .
C24 C 0.5590(3) 0.63285(18) 0.0206(2) 0.0650(10) Uani 1 1 d . . .
H24A H 0.6041 0.6616 0.0363 0.078 Uiso 1 1 calc R . .
H24B H 0.5095 0.6486 0.0268 0.078 Uiso 1 1 calc R . .
H24C H 0.5427 0.6220 -0.0358 0.078 Uiso 1 1 calc R . .
C25 C 0.5822(4) 0.4722(2) 0.2200(3) 0.0774(13) Uani 1 1 d . . .
H25A H 0.5912 0.4767 0.2765 0.093 Uiso 1 1 calc R . .
H25B H 0.5801 0.4316 0.2069 0.093 Uiso 1 1 calc R . .
H25C H 0.5284 0.4903 0.1850 0.093 Uiso 1 1 calc R . .
C26 C 0.7685(3) 0.53149(16) 0.3759(2) 0.0645(10) Uani 1 1 d D . .
C27 C 0.8178(8) 0.5608(5) 0.4545(5) 0.087(3) Uiso 0.463(10) 1 d PD A 1
H27A H 0.8479 0.5936 0.4455 0.104 Uiso 0.463(10) 1 calc PR A 1
H27B H 0.8591 0.5341 0.4918 0.104 Uiso 0.463(10) 1 calc PR A 1
H27C H 0.7788 0.5738 0.4776 0.104 Uiso 0.463(10) 1 calc PR A 1
C28 C 0.7240(8) 0.4799(5) 0.3918(9) 0.098(4) Uiso 0.463(10) 1 d PD A 1
H28A H 0.6911 0.4603 0.3409 0.117 Uiso 0.463(10) 1 calc PR A 1
H28B H 0.6858 0.4926 0.4161 0.117 Uiso 0.463(10) 1 calc PR A 1
H28C H 0.7665 0.4538 0.4289 0.117 Uiso 0.463(10) 1 calc PR A 1
C29 C 0.8294(6) 0.5056(5) 0.3434(7) 0.078(3) Uiso 0.463(10) 1 d PD A 1
H29A H 0.7967 0.4855 0.2927 0.094 Uiso 0.463(10) 1 calc PR A 1
H29B H 0.8676 0.4788 0.3830 0.094 Uiso 0.463(10) 1 calc PR A 1
H29C H 0.8628 0.5361 0.3336 0.094 Uiso 0.463(10) 1 calc PR A 1
C27A C 0.8507(5) 0.5623(4) 0.4277(6) 0.076(3) Uiso 0.537(10) 1 d PD A 2
H27D H 0.8373 0.5979 0.4482 0.091 Uiso 0.537(10) 1 calc PR A 2
H27E H 0.8823 0.5709 0.3952 0.091 Uiso 0.537(10) 1 calc PR A 2
H27F H 0.8852 0.5379 0.4732 0.091 Uiso 0.537(10) 1 calc PR A 2
C28A C 0.7286(6) 0.5196(5) 0.4351(5) 0.083(3) Uiso 0.537(10) 1 d PD A 2
H28D H 0.7123 0.5557 0.4519 0.100 Uiso 0.537(10) 1 calc PR A 2
H28E H 0.7698 0.4998 0.4826 0.100 Uiso 0.537(10) 1 calc PR A 2
H28F H 0.6781 0.4956 0.4090 0.100 Uiso 0.537(10) 1 calc PR A 2
C29A C 0.7936(7) 0.4770(4) 0.3477(6) 0.084(3) Uiso 0.537(10) 1 d PD A 2
H29D H 0.7425 0.4555 0.3143 0.100 Uiso 0.537(10) 1 calc PR A 2
H29E H 0.8288 0.4540 0.3946 0.100 Uiso 0.537(10) 1 calc PR A 2
H29F H 0.8260 0.4860 0.3159 0.100 Uiso 0.537(10) 1 calc PR A 2
C30 C 0.77212(19) 0.77226(15) 0.31428(18) 0.0435(7) Uani 1 1 d . . .
C31 C 0.8396(2) 0.73694(18) 0.32460(19) 0.0508(8) Uani 1 1 d . . .
H31 H 0.8326 0.6967 0.3229 0.061 Uiso 1 1 calc R . .
C32 C 0.9192(2) 0.7609(2) 0.3377(2) 0.0596(10) Uani 1 1 d . . .
C33 C 0.9290(2) 0.8197(2) 0.3444(2) 0.0589(9) Uani 1 1 d . . .
C34 C 0.8599(3) 0.8568(2) 0.3269(3) 0.0653(10) Uani 1 1 d . . .
C35 C 0.7824(2) 0.83059(17) 0.3128(2) 0.0526(8) Uani 1 1 d . . .
H35 H 0.7342 0.8542 0.3016 0.063 Uiso 1 1 calc R . .
C36 C 0.9897(3) 0.7204(3) 0.3366(3) 0.0832(13) Uani 1 1 d U . .
C37 C 0.9615(4) 0.6625(3) 0.3199(6) 0.136(2) Uani 1 1 d U . .
H37A H 0.9040 0.6616 0.2768 0.163 Uiso 1 1 calc R . .
H37B H 0.9613 0.6450 0.3687 0.163 Uiso 1 1 calc R . .
H37C H 1.0001 0.6413 0.3028 0.163 Uiso 1 1 calc R . .
C38 C 1.0719(3) 0.7260(3) 0.4156(4) 0.1027(17) Uani 1 1 d U . .
H38A H 1.0592 0.7168 0.4619 0.123 Uiso 1 1 calc R . .
H38B H 1.0934 0.7651 0.4208 0.123 Uiso 1 1 calc R . .
H38C H 1.1150 0.6996 0.4138 0.123 Uiso 1 1 calc R . .
C39 C 1.0136(3) 0.7402(3) 0.2698(3) 0.0996(16) Uani 1 1 d U . .
H39A H 1.0612 0.7173 0.2702 0.119 Uiso 1 1 calc R . .
H39B H 1.0304 0.7804 0.2781 0.119 Uiso 1 1 calc R . .
H39C H 0.9647 0.7358 0.2177 0.119 Uiso 1 1 calc R . .
C40 C 1.0508(3) 0.8615(4) 0.4478(4) 0.113(2) Uani 1 1 d . . .
H40A H 1.0175 0.8927 0.4560 0.135 Uiso 1 1 calc R . .
H40B H 1.1081 0.8752 0.4585 0.135 Uiso 1 1 calc R . .
H40C H 1.0547 0.8301 0.4847 0.135 Uiso 1 1 calc R . .
C41 C 0.8607(3) 0.9216(2) 0.3137(4) 0.1001(18) Uani 1 1 d D . .
C42 C 0.9223(7) 0.9352(6) 0.2714(8) 0.087(3) Uiso 0.543(18) 1 d PD B 3
H42A H 0.9233 0.9765 0.2631 0.105 Uiso 0.543(18) 1 calc PR B 3
H42B H 0.9020 0.9157 0.2192 0.105 Uiso 0.543(18) 1 calc PR B 3
H42C H 0.9798 0.9220 0.3058 0.105 Uiso 0.543(18) 1 calc PR B 3
C43 C 0.7766(6) 0.9510(5) 0.2721(9) 0.093(4) Uiso 0.543(18) 1 d PD B 3
H43A H 0.7859 0.9919 0.2682 0.112 Uiso 0.543(18) 1 calc PR B 3
H43B H 0.7425 0.9452 0.3032 0.112 Uiso 0.543(18) 1 calc PR B 3
H43C H 0.7465 0.9351 0.2178 0.112 Uiso 0.543(18) 1 calc PR B 3
C44 C 0.8820(16) 0.9447(11) 0.4000(9) 0.169(9) Uiso 0.543(18) 1 d PD B 3
H44A H 0.8840 0.9865 0.3995 0.202 Uiso 0.543(18) 1 calc PR B 3
H44B H 0.9374 0.9299 0.4374 0.202 Uiso 0.543(18) 1 calc PR B 3
H44C H 0.8382 0.9323 0.4175 0.202 Uiso 0.543(18) 1 calc PR B 3
C42A C 0.9352(6) 0.9508(5) 0.3029(9) 0.071(3) Uiso 0.457(18) 1 d PD B 4
H42D H 0.9247 0.9919 0.2961 0.085 Uiso 0.457(18) 1 calc PR B 4
H42E H 0.9402 0.9353 0.2551 0.085 Uiso 0.457(18) 1 calc PR B 4
H42F H 0.9880 0.9438 0.3507 0.085 Uiso 0.457(18) 1 calc PR B 4
C43A C 0.7790(5) 0.9363(5) 0.2342(6) 0.069(3) Uiso 0.457(18) 1 d PD B 4
H43D H 0.7771 0.9774 0.2241 0.083 Uiso 0.457(18) 1 calc PR B 4
H43E H 0.7279 0.9248 0.2411 0.083 Uiso 0.457(18) 1 calc PR B 4
H43F H 0.7815 0.9158 0.1884 0.083 Uiso 0.457(18) 1 calc PR B 4
C44A C 0.8543(11) 0.9591(7) 0.3801(8) 0.093(4) Uiso 0.457(18) 1 d PD B 4
H44D H 0.8553 0.9993 0.3662 0.112 Uiso 0.457(18) 1 calc PR B 4
H44E H 0.9025 0.9511 0.4316 0.112 Uiso 0.457(18) 1 calc PR B 4
H44F H 0.8011 0.9507 0.3851 0.112 Uiso 0.457(18) 1 calc PR B 4
C45 C 0.33685(17) 0.78176(13) 0.11783(17) 0.0379(6) Uani 1 1 d . . .
C46 C 0.32897(18) 0.81679(13) 0.05424(17) 0.0383(6) Uani 1 1 d . . .
H46 H 0.3787 0.8324 0.0520 0.046 Uiso 1 1 calc R . .
C47 C 0.2492(2) 0.82991(15) -0.00719(18) 0.0440(7) Uani 1 1 d . . .
C48 C 0.17761(19) 0.80463(16) -0.00230(19) 0.0464(7) Uani 1 1 d . . .
C49 C 0.1855(2) 0.76054(15) 0.05360(19) 0.0457(7) Uani 1 1 d . . .
C50 C 0.26584(19) 0.75328(15) 0.11639(18) 0.0416(6) Uani 1 1 d . . .
H50 H 0.2721 0.7281 0.1594 0.050 Uiso 1 1 calc R . .
C51 C 0.2408(2) 0.86898(16) -0.0783(2) 0.0504(8) Uani 1 1 d . . .
C52 C 0.1966(3) 0.92475(19) -0.0757(3) 0.0650(10) Uani 1 1 d . . .
H52A H 0.1376 0.9170 -0.0850 0.078 Uiso 1 1 calc R . .
H52B H 0.1976 0.9505 -0.1177 0.078 Uiso 1 1 calc R . .
H52C H 0.2263 0.9427 -0.0227 0.078 Uiso 1 1 calc R . .
C53 C 0.1903(3) 0.8387(2) -0.1594(2) 0.0628(10) Uani 1 1 d . . .
H53A H 0.2203 0.8039 -0.1623 0.075 Uiso 1 1 calc R . .
H53B H 0.1850 0.8642 -0.2039 0.075 Uiso 1 1 calc R . .
H53C H 0.1336 0.8288 -0.1634 0.075 Uiso 1 1 calc R . .
C54 C 0.3295(2) 0.88346(17) -0.0762(2) 0.0552(9) Uani 1 1 d . . .
H54A H 0.3635 0.9038 -0.0261 0.066 Uiso 1 1 calc R . .
H54B H 0.3224 0.9076 -0.1225 0.066 Uiso 1 1 calc R . .
H54C H 0.3586 0.8481 -0.0787 0.066 Uiso 1 1 calc R . .
C55 C 0.0546(3) 0.8565(2) -0.0198(3) 0.0769(13) Uani 1 1 d . . .
H55A H 0.0453 0.8343 0.0215 0.092 Uiso 1 1 calc R . .
H55B H -0.0003 0.8688 -0.0613 0.092 Uiso 1 1 calc R . .
H55C H 0.0892 0.8901 0.0052 0.092 Uiso 1 1 calc R . .
C56 C 0.1161(2) 0.71759(18) 0.0498(2) 0.0569(9) Uani 1 1 d . . .
C57 C 0.1534(3) 0.6578(2) 0.0600(3) 0.0721(12) Uani 1 1 d . . .
H57A H 0.1707 0.6499 0.0161 0.086 Uiso 1 1 calc R . .
H57B H 0.1105 0.6300 0.0585 0.086 Uiso 1 1 calc R . .
H57C H 0.2029 0.6552 0.1119 0.086 Uiso 1 1 calc R . .
C58 C 0.0893(2) 0.7287(2) 0.1197(2) 0.0657(11) Uani 1 1 d . . .
H58A H 0.1400 0.7304 0.1708 0.079 Uiso 1 1 calc R . .
H58B H 0.0522 0.6978 0.1219 0.079 Uiso 1 1 calc R . .
H58C H 0.0587 0.7650 0.1106 0.079 Uiso 1 1 calc R . .
C59 C 0.0366(3) 0.7176(2) -0.0307(3) 0.0726(12) Uani 1 1 d . . .
H59A H 0.0041 0.7527 -0.0350 0.087 Uiso 1 1 calc R . .
H59B H 0.0011 0.6846 -0.0326 0.087 Uiso 1 1 calc R . .
H59C H 0.0538 0.7156 -0.0755 0.087 Uiso 1 1 calc R . .
C60 C 0.43094(18) 0.82507(13) 0.27809(16) 0.0360(6) Uani 1 1 d . . .
C61 C 0.3545(2) 0.83163(14) 0.28440(18) 0.0410(6) Uani 1 1 d . . .
H61 H 0.3077 0.8084 0.2522 0.049 Uiso 1 1 calc R . .
C62 C 0.3438(2) 0.87159(15) 0.33704(19) 0.0437(7) Uani 1 1 d . . .
C63 C 0.4166(2) 0.90081(13) 0.38802(18) 0.0398(6) Uani 1 1 d . . .
C64 C 0.49396(19) 0.89941(13) 0.37886(17) 0.0373(6) Uani 1 1 d . . .
C65 C 0.49882(19) 0.86043(13) 0.32262(17) 0.0360(6) Uani 1 1 d . . .
H65 H 0.5497 0.8581 0.3147 0.043 Uiso 1 1 calc R . .
C66 C 0.2517(2) 0.87904(18) 0.3285(2) 0.0573(9) Uani 1 1 d . . .
C67 C 0.2228(3) 0.8249(2) 0.3589(3) 0.0725(12) Uani 1 1 d . . .
H67A H 0.2268 0.7918 0.3277 0.087 Uiso 1 1 calc R . .
H67B H 0.1639 0.8296 0.3520 0.087 Uiso 1 1 calc R . .
H67C H 0.2595 0.8190 0.4161 0.087 Uiso 1 1 calc R . .
C68 C 0.2369(3) 0.9313(2) 0.3728(3) 0.0705(12) Uani 1 1 d . . .
H68A H 0.1760 0.9352 0.3591 0.085 Uiso 1 1 calc R . .
H68B H 0.2575 0.9658 0.3562 0.085 Uiso 1 1 calc R . .
H68C H 0.2677 0.9261 0.4312 0.085 Uiso 1 1 calc R . .
C69 C 0.1937(3) 0.8883(2) 0.2380(3) 0.0760(13) Uani 1 1 d . . .
H69A H 0.1979 0.8553 0.2068 0.091 Uiso 1 1 calc R . .
H69B H 0.2117 0.9227 0.2188 0.091 Uiso 1 1 calc R . .
H69C H 0.1347 0.8928 0.2310 0.091 Uiso 1 1 calc R . .
C70 C 0.4193(3) 0.89885(16) 0.5175(2) 0.0508(8) Uani 1 1 d . . .
H70A H 0.3700 0.8733 0.4998 0.061 Uiso 1 1 calc R . .
H70B H 0.4195 0.9231 0.5614 0.061 Uiso 1 1 calc R . .
H70C H 0.4716 0.8762 0.5366 0.061 Uiso 1 1 calc R . .
C71 C 0.5669(2) 0.94095(13) 0.42258(18) 0.0410(7) Uani 1 1 d . . .
C72 C 0.5334(2) 1.00187(14) 0.4007(2) 0.0478(7) Uani 1 1 d . . .
H72A H 0.5798 1.0290 0.4272 0.057 Uiso 1 1 calc R . .
H72B H 0.4881 1.0087 0.4188 0.057 Uiso 1 1 calc R . .
H72C H 0.5109 1.0069 0.3421 0.057 Uiso 1 1 calc R . .
C73 C 0.6401(2) 0.93368(16) 0.3967(2) 0.0488(7) Uani 1 1 d . . .
H73A H 0.6847 0.9616 0.4251 0.059 Uiso 1 1 calc R . .
H73B H 0.6190 0.9398 0.3384 0.059 Uiso 1 1 calc R . .
H73C H 0.6634 0.8951 0.4100 0.059 Uiso 1 1 calc R . .
C74 C 0.6051(2) 0.93422(15) 0.51589(19) 0.0485(7) Uani 1 1 d . . .
H74A H 0.6209 0.8943 0.5302 0.058 Uiso 1 1 calc R . .
H74B H 0.5628 0.9457 0.5359 0.058 Uiso 1 1 calc R . .
H74C H 0.6556 0.9584 0.5404 0.058 Uiso 1 1 calc R . .
P3 P 0.49230(5) 0.75531(3) 0.83043(4) 0.03879(16) Uani 1 1 d . . .
O9 O 0.44727(13) 0.70854(9) 0.76040(12) 0.0428(5) Uani 1 1 d . . .
O10 O 0.58614(13) 0.72989(9) 0.87855(11) 0.0392(4) Uani 1 1 d . . .
O11 O 0.45464(14) 0.75457(11) 0.89055(13) 0.0480(5) Uani 1 1 d . . .
O12 O 0.49227(14) 0.80874(10) 0.78826(14) 0.0485(5) Uani 1 1 d . . .
C75 C 0.4617(2) 0.65037(13) 0.77738(17) 0.0398(6) Uani 1 1 d . . .
C76 C 0.3915(2) 0.61696(15) 0.77303(18) 0.0447(7) Uani 1 1 d . . .
C77 C 0.4062(2) 0.56022(14) 0.79006(19) 0.0483(8) Uani 1 1 d . . .
H77 H 0.3603 0.5367 0.7872 0.058 Uiso 1 1 calc R . .
C78 C 0.4866(2) 0.53519(15) 0.81163(18) 0.0488(8) Uani 1 1 d . . .
C79 C 0.5007(3) 0.47577(16) 0.8299(2) 0.0599(10) Uani 1 1 d . . .
H79 H 0.4554 0.4529 0.8301 0.072 Uiso 1 1 calc R . .
C80 C 0.5763(3) 0.45193(17) 0.8468(2) 0.0676(12) Uani 1 1 d . . .
H80 H 0.5837 0.4122 0.8573 0.081 Uiso 1 1 calc R . .
C81 C 0.6456(3) 0.48565(18) 0.8491(2) 0.0619(10) Uani 1 1 d . . .
H81 H 0.6995 0.4684 0.8624 0.074 Uiso 1 1 calc R . .
C82 C 0.6354(2) 0.54212(16) 0.83266(18) 0.0507(8) Uani 1 1 d . . .
H82 H 0.6826 0.5643 0.8354 0.061 Uiso 1 1 calc R . .
C83 C 0.5549(2) 0.56886(14) 0.81123(17) 0.0454(7) Uani 1 1 d . . .
C84 C 0.5402(2) 0.62822(14) 0.79135(17) 0.0409(7) Uani 1 1 d . . .
C85 C 0.6091(2) 0.66593(14) 0.78764(18) 0.0416(7) Uani 1 1 d . . .
C86 C 0.6512(2) 0.65327(15) 0.73647(19) 0.0460(7) Uani 1 1 d . . .
C87 C 0.6251(2) 0.60913(16) 0.67811(19) 0.0494(8) Uani 1 1 d . . .
H87 H 0.5788 0.5855 0.6738 0.059 Uiso 1 1 calc R . .
C88 C 0.6642(3) 0.59964(19) 0.6282(2) 0.0631(10) Uani 1 1 d . . .
H88 H 0.6450 0.5698 0.5896 0.076 Uiso 1 1 calc R . .
C89 C 0.7340(3) 0.6343(2) 0.6336(2) 0.0677(11) Uani 1 1 d . . .
H89 H 0.7610 0.6281 0.5982 0.081 Uiso 1 1 calc R . .
C90 C 0.7611(3) 0.67572(19) 0.6889(2) 0.0621(10) Uani 1 1 d . . .
H90 H 0.8086 0.6980 0.6931 0.075 Uiso 1 1 calc R . .
C91 C 0.7212(2) 0.68746(16) 0.7416(2) 0.0502(8) Uani 1 1 d . . .
C92 C 0.7467(2) 0.73339(16) 0.7970(2) 0.0499(8) Uani 1 1 d . . .
H92 H 0.7962 0.7543 0.8036 0.060 Uiso 1 1 calc R . .
C93 C 0.7022(2) 0.74884(15) 0.84195(18) 0.0437(7) Uani 1 1 d . . .
C94 C 0.63225(19) 0.71419(13) 0.83405(17) 0.0384(6) Uani 1 1 d . . .
C95 C 0.3039(2) 0.64185(15) 0.7449(2) 0.0478(7) Uani 1 1 d . . .
C96 C 0.2684(2) 0.65511(17) 0.7995(2) 0.0532(8) Uani 1 1 d . . .
C97 C 0.1856(3) 0.6742(2) 0.7701(3) 0.0678(11) Uani 1 1 d . . .
H97 H 0.1615 0.6829 0.8072 0.081 Uiso 1 1 calc R . .
C98 C 0.1364(3) 0.6810(2) 0.6885(3) 0.0705(11) Uani 1 1 d . . .
C99 C 0.1732(3) 0.6674(2) 0.6361(3) 0.0720(12) Uani 1 1 d . . .
H99 H 0.1404 0.6722 0.5799 0.086 Uiso 1 1 calc R . .
C100 C 0.2557(2) 0.64716(19) 0.6618(2) 0.0600(9) Uani 1 1 d . . .
C101 C 0.3184(2) 0.64679(19) 0.8897(2) 0.0604(10) Uani 1 1 d . . .
H101 H 0.3795 0.6419 0.9000 0.072 Uiso 1 1 calc R . .
C102 C 0.3126(3) 0.6977(2) 0.9385(2) 0.0675(11) Uani 1 1 d . . .
H10C H 0.3284 0.7324 0.9180 0.081 Uiso 1 1 calc R . .
H10D H 0.3514 0.6923 0.9953 0.081 Uiso 1 1 calc R . .
H10E H 0.2543 0.7014 0.9339 0.081 Uiso 1 1 calc R . .
C103 C 0.2901(4) 0.5925(2) 0.9183(3) 0.0845(14) Uani 1 1 d . . .
H10F H 0.2373 0.6000 0.9245 0.101 Uiso 1 1 calc R . .
H10G H 0.3344 0.5807 0.9704 0.101 Uiso 1 1 calc R . .
H10H H 0.2805 0.5622 0.8786 0.101 Uiso 1 1 calc R . .
C104 C 0.0444(3) 0.7013(3) 0.6578(4) 0.0968(18) Uani 1 1 d . . .
H104 H 0.0323 0.6979 0.7068 0.116 Uiso 1 1 calc R . .
C105 C -0.0174(4) 0.6639(5) 0.6014(6) 0.153(4) Uani 1 1 d . . .
H10I H -0.0741 0.6808 0.5839 0.183 Uiso 1 1 calc R . .
H10J H -0.0161 0.6271 0.6273 0.183 Uiso 1 1 calc R . .
H10K H -0.0041 0.6582 0.5545 0.183 Uiso 1 1 calc R . .
C106 C 0.0380(5) 0.7637(5) 0.6426(6) 0.165(4) Uani 1 1 d . . .
H10L H 0.0480 0.7718 0.5944 0.199 Uiso 1 1 calc R . .
H10M H 0.0807 0.7834 0.6891 0.199 Uiso 1 1 calc R . .
H10N H -0.0188 0.7769 0.6341 0.199 Uiso 1 1 calc R . .
C107 C 0.2915(3) 0.6318(2) 0.6005(2) 0.0697(12) Uani 1 1 d . . .
H107 H 0.3473 0.6126 0.6310 0.084 Uiso 1 1 calc R . .
C108 C 0.2357(4) 0.5895(2) 0.5384(3) 0.0799(13) Uani 1 1 d . . .
H10O H 0.1811 0.6075 0.5052 0.096 Uiso 1 1 calc R . .
H10P H 0.2260 0.5561 0.5659 0.096 Uiso 1 1 calc R . .
H10Q H 0.2638 0.5776 0.5039 0.096 Uiso 1 1 calc R . .
C109 C 0.3087(4) 0.6827(3) 0.5604(3) 0.0901(16) Uani 1 1 d . . .
H10R H 0.3337 0.6705 0.5235 0.108 Uiso 1 1 calc R . .
H10S H 0.3483 0.7082 0.6014 0.108 Uiso 1 1 calc R . .
H10T H 0.2553 0.7030 0.5299 0.108 Uiso 1 1 calc R . .
C110 C 0.72831(19) 0.80072(16) 0.89409(19) 0.0452(7) Uani 1 1 d . . .
C111 C 0.76379(19) 0.79568(18) 0.97904(19) 0.0499(7) Uani 1 1 d . . .
C112 C 0.7979(2) 0.8447(2) 1.0245(2) 0.0619(10) Uani 1 1 d . . .
H112 H 0.8217 0.8419 1.0817 0.074 Uiso 1 1 calc R . .
C113 C 0.7987(3) 0.89715(19) 0.9903(3) 0.0657(10) Uani 1 1 d . . .
C114 C 0.7579(3) 0.90164(18) 0.9073(3) 0.0641(10) Uani 1 1 d . . .
H114 H 0.7538 0.9379 0.8827 0.077 Uiso 1 1 calc R . .
C115 C 0.7225(2) 0.85396(17) 0.8584(2) 0.0555(8) Uani 1 1 d . . .
C116 C 0.7709(2) 0.73878(18) 1.0212(2) 0.0541(9) Uani 1 1 d . . .
H116 H 0.7248 0.7137 0.9835 0.065 Uiso 1 1 calc R . .
C117 C 0.8543(3) 0.7104(3) 1.0362(3) 0.0826(14) Uani 1 1 d . . .
H11A H 0.8577 0.7033 0.9845 0.099 Uiso 1 1 calc R . .
H11B H 0.8582 0.6740 1.0641 0.099 Uiso 1 1 calc R . .
H11C H 0.9013 0.7352 1.0696 0.099 Uiso 1 1 calc R . .
C118 C 0.7580(3) 0.7430(2) 1.0994(2) 0.0699(11) Uani 1 1 d . . .
H11D H 0.8040 0.7656 1.1390 0.084 Uiso 1 1 calc R . .
H11E H 0.7582 0.7047 1.1209 0.084 Uiso 1 1 calc R . .
H11F H 0.7034 0.7614 1.0882 0.084 Uiso 1 1 calc R . .
C119 C 0.8447(4) 0.9474(3) 1.0439(3) 0.0896(16) Uani 1 1 d . . .
H119 H 0.8236 0.9506 1.0873 0.108 Uiso 1 1 calc R . .
C120 C 0.9403(4) 0.9342(4) 1.0850(5) 0.131(3) Uani 1 1 d . . .
H12A H 0.9495 0.9001 1.1187 0.157 Uiso 1 1 calc R . .
H12B H 0.9704 0.9666 1.1187 0.157 Uiso 1 1 calc R . .
H12C H 0.9618 0.9274 1.0437 0.157 Uiso 1 1 calc R . .
C121 C 0.8267(5) 1.0052(3) 0.9981(5) 0.117(2) Uani 1 1 d . . .
H12D H 0.8482 1.0038 0.9561 0.141 Uiso 1 1 calc R . .
H12E H 0.8551 1.0360 1.0360 0.141 Uiso 1 1 calc R . .
H12F H 0.7653 1.0123 0.9732 0.141 Uiso 1 1 calc R . .
C122 C 0.6788(3) 0.86324(19) 0.7679(2) 0.0669(10) Uani 1 1 d . . .
H122 H 0.6503 0.8267 0.7426 0.080 Uiso 1 1 calc R . .
C123 C 0.6101(4) 0.9095(2) 0.7469(3) 0.0872(15) Uani 1 1 d . . .
H12G H 0.5683 0.8984 0.7678 0.105 Uiso 1 1 calc R . .
H12H H 0.5816 0.9138 0.6881 0.105 Uiso 1 1 calc R . .
H12I H 0.6364 0.9457 0.7712 0.105 Uiso 1 1 calc R . .
C124 C 0.7445(4) 0.8787(2) 0.7322(3) 0.0864(15) Uani 1 1 d . . .
H12J H 0.7145 0.8846 0.6739 0.104 Uiso 1 1 calc R . .
H12K H 0.7853 0.8474 0.7427 0.104 Uiso 1 1 calc R . .
H12L H 0.7748 0.9136 0.7577 0.104 Uiso 1 1 calc R . .
O13 O 0.58562(14) 0.85167(9) 0.12052(12) 0.0429(5) Uani 1 1 d . . .
O14 O 0.52415(14) 0.78474(10) 0.03255(12) 0.0443(5) Uani 1 1 d . . .
H14O H 0.5013 0.7806 -0.0178 0.053 Uiso 1 1 d R . .
C125 C 0.55904(18) 0.83465(14) 0.04994(17) 0.0391(6) Uani 1 1 d . . .
C126 C 0.5675(2) 0.87038(16) -0.0147(2) 0.0481(7) Uani 1 1 d . . .
H12M H 0.5801 0.9099 0.0041 0.058 Uiso 1 1 calc R . .
H12N H 0.5142 0.8692 -0.0634 0.058 Uiso 1 1 calc R . .
H12O H 0.6138 0.8555 -0.0270 0.058 Uiso 1 1 calc R . .
O15 O 0.2571(2) 0.8410(2) 0.55896(19) 0.0943(12) Uani 1 1 d . . .
O16 O 0.39020(16) 0.83026(15) 0.64098(15) 0.0656(7) Uani 1 1 d . . .
H16O H 0.4188 0.8245 0.6905 0.079 Uiso 1 1 d R . .
C127 C 0.3087(2) 0.82998(19) 0.6254(2) 0.0596(9) Uani 1 1 d . . .
C128 C 0.2841(2) 0.8142(2) 0.6921(2) 0.0617(10) Uani 1 1 d . . .
H12P H 0.2241 0.8235 0.6764 0.074 Uiso 1 1 calc R . .
H12Q H 0.3192 0.8356 0.7408 0.074 Uiso 1 1 calc R . .
H12R H 0.2930 0.7733 0.7029 0.074 Uiso 1 1 calc R . .
C129 C 0.0491(11) 0.4351(7) 0.3302(12) 0.283(6) Uani 1 1 d DU . .
H12S H 0.0388 0.4114 0.2828 0.340 Uiso 1 1 calc R . .
H12T H 0.0004 0.4323 0.3445 0.340 Uiso 1 1 calc R . .
H12U H 0.1004 0.4219 0.3756 0.340 Uiso 1 1 calc R . .
C130 C 0.0610(10) 0.4979(7) 0.3110(13) 0.267(5) Uani 1 1 d DU . .
H13A H 0.0167 0.5070 0.2568 0.320 Uiso 1 1 calc R . .
H13B H 0.0509 0.5225 0.3503 0.320 Uiso 1 1 calc R . .
C131 C 0.1405(10) 0.5121(7) 0.3122(12) 0.248(5) Uani 1 1 d DU . .
H13C H 0.1840 0.4948 0.3616 0.297 Uiso 1 1 calc R . .
H13D H 0.1445 0.4924 0.2658 0.297 Uiso 1 1 calc R . .
C132 C 0.1651(9) 0.5683(7) 0.3101(12) 0.241(4) Uani 1 1 d DU . .
H13E H 0.1645 0.5872 0.3584 0.289 Uiso 1 1 calc R . .
H13F H 0.1194 0.5862 0.2628 0.289 Uiso 1 1 calc R . .
C133 C 0.2466(9) 0.5844(6) 0.3066(10) 0.217(4) Uani 1 1 d DU . .
H13G H 0.2917 0.5596 0.3447 0.260 Uiso 1 1 calc R . .
H13H H 0.2419 0.5756 0.2517 0.260 Uiso 1 1 calc R . .
C134 C 0.2741(8) 0.6427(6) 0.3245(7) 0.193(4) Uani 1 1 d DU . .
H13I H 0.2770 0.6529 0.3778 0.231 Uiso 1 1 calc R . .
H13J H 0.2336 0.6678 0.2835 0.231 Uiso 1 1 calc R . .
H13K H 0.3304 0.6470 0.3243 0.231 Uiso 1 1 calc R . .
C135 C 0.9379(6) 0.5505(5) 1.0661(7) 0.187(4) Uani 1 1 d DU . .
H13L H 0.9741 0.5170 1.0730 0.225 Uiso 1 1 calc R . .
H13M H 0.9056 0.5462 1.0991 0.225 Uiso 1 1 calc R . .
H13N H 0.9734 0.5847 1.0829 0.225 Uiso 1 1 calc R . .
C136 C 0.8745(8) 0.5562(6) 0.9747(8) 0.199(4) Uani 1 1 d DU . .
H13O H 0.8313 0.5256 0.9610 0.239 Uiso 1 1 calc R . .
H13P H 0.8446 0.5933 0.9664 0.239 Uiso 1 1 calc R . .
C137 C 0.9157(9) 0.5526(6) 0.9224(9) 0.211(4) Uani 1 1 d DU . .
H13Q H 0.9633 0.5802 0.9429 0.253 Uiso 1 1 calc R . .
H13R H 0.9417 0.5142 0.9305 0.253 Uiso 1 1 calc R . .
C138 C 0.8763(8) 0.5609(6) 0.8399(9) 0.211(4) Uani 1 1 d DU . .
H13S H 0.8498 0.5991 0.8316 0.253 Uiso 1 1 calc R . .
H13T H 0.8290 0.5331 0.8192 0.253 Uiso 1 1 calc R . .
C139 C 0.9206(7) 0.5574(5) 0.7849(8) 0.207(4) Uani 1 1 d DU . .
H13U H 0.9392 0.5173 0.7868 0.248 Uiso 1 1 calc R . .
H13V H 0.8765 0.5638 0.7297 0.248 Uiso 1 1 calc R . .
C140 C 0.9905(9) 0.5912(7) 0.7919(11) 0.259(5) Uani 1 1 d DU . .
H14A H 1.0425 0.5754 0.8338 0.311 Uiso 1 1 calc R . .
H14B H 0.9821 0.6302 0.8065 0.311 Uiso 1 1 calc R . .
H14C H 0.9956 0.5916 0.7402 0.311 Uiso 1 1 calc R . .

loop_
_atom_site_aniso_label
_atom_site_aniso_U_11
_atom_site_aniso_U_22
_atom_site_aniso_U_33
_atom_site_aniso_U_23
_atom_site_aniso_U_13
_atom_site_aniso_U_12
Cu1 0.0397(2) 0.0369(2) 0.0361(2) -0.00018(17) 0.02074(16) -0.00286(17)
P1 0.0388(3) 0.0376(4) 0.0349(3) 0.0004(3) 0.0201(3) -0.0007(3)
P2 0.0372(3) 0.0356(4) 0.0340(3) -0.0039(3) 0.0193(3) -0.0046(3)
O1 0.0739(15) 0.0640(16) 0.0372(11) -0.0065(10) 0.0319(11) -0.0038(12)
O2 0.0593(13) 0.0622(15) 0.0438(11) -0.0046(10) 0.0341(10) -0.0100(11)
O3 0.0761(16) 0.0374(13) 0.0452(12) 0.0066(9) 0.0275(11) -0.0035(11)
O4 0.102(2) 0.0371(14) 0.0659(16) 0.0010(11) 0.0396(15) -0.0134(13)
O5 0.0936(19) 0.0403(14) 0.0641(15) -0.0016(11) 0.0462(15) 0.0045(12)
O6 0.0425(13) 0.115(3) 0.0728(18) -0.0103(17) 0.0264(13) -0.0158(14)
O7 0.0416(12) 0.0800(18) 0.0520(13) -0.0047(12) 0.0184(10) 0.0029(11)
O8 0.0615(13) 0.0394(12) 0.0424(11) -0.0046(9) 0.0302(10) -0.0032(10)
C1 0.0477(15) 0.0338(15) 0.0344(13) 0.0006(11) 0.0229(12) 0.0008(12)
C2 0.0451(15) 0.0433(17) 0.0419(15) 0.0015(13) 0.0214(13) -0.0007(13)
C3 0.0556(17) 0.045(2) 0.0353(14) -0.0054(13) 0.0153(13) -0.0030(14)
C4 0.0616(19) 0.0409(17) 0.0337(14) 0.0011(12) 0.0271(13) 0.0025(14)
C5 0.072(2) 0.050(2) 0.0453(17) -0.0020(14) 0.0399(16) -0.0016(16)
C6 0.0501(16) 0.0352(17) 0.0420(15) 0.0024(12) 0.0256(13) 0.0004(12)
C7 0.0479(16) 0.0323(15) 0.0359(14) 0.0004(11) 0.0228(12) 0.0018(12)
C8 0.0456(15) 0.0372(16) 0.0427(15) -0.0030(12) 0.0283(13) -0.0031(12)
C9 0.0573(18) 0.0421(18) 0.0440(16) -0.0021(13) 0.0302(14) -0.0041(14)
C10 0.101(3) 0.043(2) 0.057(2) 0.0080(17) 0.034(2) -0.007(2)
C11 0.073(2) 0.0383(18) 0.0567(19) -0.0019(14) 0.0403(17) -0.0078(16)
C12 0.065(2) 0.0404(19) 0.0540(19) -0.0125(14) 0.0326(17) -0.0147(15)
C13 0.0505(17) 0.0453(19) 0.0439(16) -0.0070(14) 0.0239(14) -0.0076(14)
C14 0.0434(15) 0.0378(16) 0.0408(15) -0.0030(12) 0.0266(12) -0.0029(12)
C15 0.0495(17) 0.0414(17) 0.0435(16) -0.0002(13) 0.0285(14) 0.0020(13)
C16 0.0475(16) 0.0369(16) 0.0435(15) -0.0012(12) 0.0258(13) 0.0022(12)
C17 0.0574(18) 0.0431(18) 0.0458(17) -0.0018(14) 0.0292(15) 0.0007(14)
C18 0.063(2) 0.0407(18) 0.0507(17) 0.0000(14) 0.0346(16) 0.0060(15)
C19 0.067(2) 0.047(2) 0.0487(18) 0.0080(14) 0.0339(16) 0.0061(16)
C20 0.0583(18) 0.0445(18) 0.0361(15) 0.0025(12) 0.0245(14) 0.0070(14)
C21 0.075(2) 0.052(2) 0.0440(18) -0.0078(15) 0.0270(17) -0.0010(17)
C22 0.117(4) 0.065(3) 0.065(3) -0.012(2) 0.023(3) -0.022(3)
C23 0.112(4) 0.074(3) 0.053(2) -0.003(2) 0.045(2) 0.021(3)
C24 0.089(3) 0.060(2) 0.0399(18) -0.0054(16) 0.0207(18) 0.005(2)
C25 0.112(4) 0.053(3) 0.088(3) -0.006(2) 0.063(3) -0.015(2)
C26 0.088(3) 0.049(2) 0.061(2) 0.0186(17) 0.035(2) 0.0167(19)
C30 0.0381(14) 0.060(2) 0.0370(14) 0.0035(13) 0.0197(12) -0.0013(13)
C31 0.0466(17) 0.068(2) 0.0431(16) 0.0056(15) 0.0242(14) 0.0057(15)
C32 0.0434(17) 0.099(3) 0.0422(17) 0.0130(18) 0.0233(14) 0.0161(19)
C33 0.0461(18) 0.083(3) 0.0526(19) -0.0010(18) 0.0256(16) -0.0085(18)
C34 0.056(2) 0.078(3) 0.070(2) -0.005(2) 0.0348(19) -0.0162(19)
C35 0.0472(18) 0.057(2) 0.060(2) 0.0011(16) 0.0287(16) -0.0045(15)
C36 0.053(2) 0.108(3) 0.097(3) 0.014(3) 0.039(2) 0.026(2)
C37 0.087(3) 0.096(4) 0.250(7) 0.007(4) 0.096(4) 0.038(3)
C38 0.082(3) 0.128(5) 0.102(3) 0.036(3) 0.041(3) 0.042(3)
C39 0.070(3) 0.152(5) 0.091(3) -0.022(3) 0.048(2) 0.008(3)
C40 0.063(3) 0.180(7) 0.098(4) -0.044(4) 0.037(3) -0.037(4)
C41 0.094(4) 0.074(4) 0.145(5) 0.001(3) 0.062(4) -0.032(3)
C45 0.0376(14) 0.0416(17) 0.0379(14) -0.0085(12) 0.0189(11) -0.0049(12)
C46 0.0397(15) 0.0413(16) 0.0372(14) -0.0082(12) 0.0192(12) -0.0031(12)
C47 0.0442(16) 0.0489(19) 0.0408(15) -0.0055(13) 0.0194(13) -0.0020(13)
C48 0.0390(15) 0.058(2) 0.0441(16) -0.0109(14) 0.0194(13) -0.0018(14)
C49 0.0452(16) 0.056(2) 0.0445(16) -0.0138(14) 0.0267(13) -0.0088(14)
C50 0.0477(16) 0.0437(17) 0.0418(15) -0.0083(13) 0.0270(13) -0.0065(13)
C51 0.0481(17) 0.056(2) 0.0450(17) 0.0041(15) 0.0177(14) 0.0006(15)
C52 0.064(2) 0.060(2) 0.070(2) 0.0124(19) 0.0263(19) 0.0106(18)
C53 0.059(2) 0.083(3) 0.0443(18) 0.0046(18) 0.0196(16) 0.0006(19)
C54 0.057(2) 0.057(2) 0.0529(19) 0.0126(16) 0.0240(16) -0.0018(16)
C55 0.054(2) 0.096(4) 0.083(3) -0.002(2) 0.030(2) 0.017(2)
C56 0.0454(17) 0.072(3) 0.058(2) -0.0082(18) 0.0266(15) -0.0168(17)
C57 0.065(2) 0.072(3) 0.089(3) -0.019(2) 0.043(2) -0.030(2)
C58 0.0499(19) 0.094(3) 0.062(2) -0.006(2) 0.0319(17) -0.0186(19)
C59 0.057(2) 0.100(4) 0.061(2) -0.021(2) 0.0248(18) -0.036(2)
C60 0.0450(15) 0.0359(16) 0.0333(13) -0.0018(11) 0.0223(12) -0.0009(12)
C61 0.0444(15) 0.0426(17) 0.0420(15) -0.0070(13) 0.0240(13) -0.0075(13)
C62 0.0522(17) 0.0474(18) 0.0408(15) -0.0055(13) 0.0284(14) -0.0045(14)
C63 0.0519(17) 0.0353(16) 0.0394(15) -0.0028(12) 0.0263(13) -0.0002(13)
C64 0.0443(15) 0.0359(16) 0.0340(14) 0.0018(11) 0.0184(12) -0.0024(12)
C65 0.0432(15) 0.0334(15) 0.0366(14) -0.0014(11) 0.0218(12) -0.0020(11)
C66 0.0530(19) 0.069(3) 0.061(2) -0.0168(18) 0.0342(17) -0.0034(17)
C67 0.064(2) 0.089(3) 0.088(3) -0.029(2) 0.054(2) -0.025(2)
C68 0.054(2) 0.080(3) 0.087(3) -0.023(2) 0.039(2) 0.0024(19)
C69 0.050(2) 0.101(4) 0.077(3) -0.018(2) 0.0266(19) 0.012(2)
C70 0.073(2) 0.0469(19) 0.0459(17) -0.0038(14) 0.0379(16) -0.0043(16)
C71 0.0509(17) 0.0352(17) 0.0410(15) -0.0057(12) 0.0231(13) -0.0075(13)
C72 0.064(2) 0.0394(18) 0.0480(17) -0.0032(13) 0.0316(16) -0.0060(15)
C73 0.0483(17) 0.047(2) 0.0522(18) -0.0095(14) 0.0224(15) -0.0123(14)
C74 0.0548(18) 0.0453(19) 0.0398(16) -0.0028(13) 0.0139(14) -0.0038(14)
P3 0.0430(4) 0.0356(4) 0.0370(4) -0.0017(3) 0.0157(3) 0.0006(3)
O9 0.0466(11) 0.0367(12) 0.0390(10) 0.0014(9) 0.0116(9) 0.0010(9)
O10 0.0462(11) 0.0399(12) 0.0332(10) -0.0025(8) 0.0180(8) -0.0003(9)
O11 0.0470(11) 0.0526(14) 0.0471(11) -0.0080(10) 0.0221(9) -0.0028(10)
O12 0.0500(12) 0.0410(13) 0.0487(12) 0.0026(9) 0.0146(10) 0.0002(9)
C75 0.0492(16) 0.0369(16) 0.0292(13) -0.0027(11) 0.0121(12) -0.0002(13)
C76 0.0560(18) 0.0493(19) 0.0311(14) -0.0055(12) 0.0203(13) -0.0076(14)
C77 0.068(2) 0.0399(18) 0.0387(15) -0.0048(13) 0.0241(15) -0.0123(15)
C78 0.075(2) 0.0399(18) 0.0304(14) -0.0013(12) 0.0207(15) -0.0042(15)
C79 0.100(3) 0.041(2) 0.0406(17) 0.0020(14) 0.0307(18) -0.0056(19)
C80 0.118(4) 0.041(2) 0.0413(18) 0.0016(15) 0.031(2) 0.015(2)
C81 0.088(3) 0.055(2) 0.0454(18) 0.0028(16) 0.0305(18) 0.021(2)
C82 0.068(2) 0.050(2) 0.0352(15) 0.0013(13) 0.0229(15) 0.0103(16)
C83 0.066(2) 0.0397(18) 0.0287(13) -0.0033(11) 0.0177(13) 0.0026(14)
C84 0.0517(17) 0.0387(17) 0.0297(13) -0.0025(11) 0.0142(12) -0.0008(13)
C85 0.0453(16) 0.0436(18) 0.0350(14) 0.0025(12) 0.0158(12) 0.0051(13)
C86 0.0585(18) 0.0433(18) 0.0374(15) 0.0039(13) 0.0210(14) 0.0071(14)
C87 0.0602(19) 0.051(2) 0.0387(16) -0.0024(14) 0.0228(14) 0.0025(15)
C88 0.080(3) 0.066(3) 0.0501(19) -0.0067(17) 0.0334(19) 0.009(2)
C89 0.091(3) 0.073(3) 0.060(2) -0.004(2) 0.052(2) 0.003(2)
C90 0.071(2) 0.070(3) 0.060(2) -0.0002(19) 0.0421(19) -0.0001(19)
C91 0.061(2) 0.054(2) 0.0407(16) 0.0036(14) 0.0265(15) 0.0019(16)
C92 0.0523(18) 0.057(2) 0.0476(17) 0.0046(15) 0.0277(15) -0.0033(15)
C93 0.0489(16) 0.0465(18) 0.0372(14) 0.0035(13) 0.0194(12) -0.0001(14)
C94 0.0421(15) 0.0396(17) 0.0315(13) 0.0029(11) 0.0132(11) 0.0028(12)
C95 0.0504(17) 0.0481(19) 0.0452(17) -0.0016(14) 0.0199(14) -0.0089(14)
C96 0.0513(18) 0.062(2) 0.0493(18) -0.0096(16) 0.0236(15) -0.0137(16)
C97 0.055(2) 0.089(3) 0.067(2) -0.015(2) 0.0332(19) -0.015(2)
C98 0.057(2) 0.087(3) 0.067(2) -0.013(2) 0.0245(19) -0.011(2)
C99 0.059(2) 0.093(3) 0.052(2) -0.008(2) 0.0111(18) 0.002(2)
C100 0.057(2) 0.075(3) 0.0438(18) -0.0078(17) 0.0166(16) -0.0005(18)
C101 0.061(2) 0.082(3) 0.0462(18) -0.0034(18) 0.0298(16) -0.0026(19)
C102 0.068(2) 0.092(3) 0.050(2) -0.015(2) 0.0321(18) -0.008(2)
C103 0.111(4) 0.085(3) 0.071(3) 0.001(2) 0.052(3) -0.006(3)
C104 0.051(2) 0.142(6) 0.091(4) -0.005(4) 0.023(2) -0.002(3)
C105 0.061(3) 0.205(10) 0.177(8) -0.055(7) 0.034(4) -0.029(4)
C106 0.082(4) 0.221(12) 0.153(7) -0.006(7) 0.008(4) 0.057(6)
C107 0.061(2) 0.103(4) 0.0405(18) -0.002(2) 0.0158(16) 0.016(2)
C108 0.115(4) 0.065(3) 0.064(2) -0.004(2) 0.042(3) 0.015(3)
C109 0.085(3) 0.130(5) 0.069(3) -0.030(3) 0.046(3) -0.023(3)
C110 0.0435(15) 0.0498(19) 0.0470(16) -0.0032(14) 0.0233(13) -0.0062(14)
C111 0.0389(14) 0.065(2) 0.0460(16) -0.0097(16) 0.0175(13) -0.0066(16)
C112 0.0524(19) 0.089(3) 0.0474(19) -0.0173(19) 0.0238(16) -0.0108(19)
C113 0.068(2) 0.061(3) 0.078(3) -0.021(2) 0.041(2) -0.0175(19)
C114 0.082(3) 0.054(2) 0.073(2) -0.0107(19) 0.048(2) -0.0159(19)
C115 0.062(2) 0.050(2) 0.061(2) -0.0021(16) 0.0324(17) -0.0055(16)
C116 0.0404(16) 0.075(3) 0.0415(16) 0.0042(16) 0.0120(13) 0.0023(16)
C117 0.079(3) 0.110(4) 0.069(3) 0.020(3) 0.040(2) 0.028(3)
C118 0.064(2) 0.094(3) 0.059(2) 0.016(2) 0.0330(19) 0.010(2)
C119 0.095(4) 0.090(4) 0.099(4) -0.047(3) 0.056(3) -0.031(3)
C120 0.106(5) 0.133(6) 0.161(7) -0.077(5) 0.061(5) -0.041(4)
C121 0.134(5) 0.072(4) 0.165(6) -0.049(4) 0.081(5) -0.035(4)
C122 0.090(3) 0.052(2) 0.059(2) 0.0071(17) 0.031(2) -0.008(2)
C123 0.096(4) 0.066(3) 0.090(3) 0.020(3) 0.029(3) -0.003(3)
C124 0.118(4) 0.082(3) 0.070(3) 0.012(2) 0.049(3) -0.009(3)
O13 0.0502(12) 0.0416(12) 0.0408(11) 0.0029(9) 0.0227(9) -0.0064(9)
O14 0.0529(12) 0.0452(13) 0.0395(10) 0.0001(9) 0.0238(9) -0.0069(10)
C125 0.0386(14) 0.0435(17) 0.0382(15) 0.0038(12) 0.0190(12) 0.0010(12)
C126 0.0542(18) 0.049(2) 0.0460(17) 0.0032(14) 0.0256(14) -0.0064(15)
O15 0.0636(18) 0.150(4) 0.0625(18) 0.031(2) 0.0192(15) 0.0100(19)
O16 0.0541(14) 0.099(2) 0.0447(13) 0.0213(14) 0.0218(11) 0.0015(14)
C127 0.0516(19) 0.077(3) 0.0499(19) 0.0134(18) 0.0203(16) 0.0053(18)
C128 0.055(2) 0.074(3) 0.062(2) 0.0092(19) 0.0314(18) 0.0055(18)
C129 0.229(10) 0.274(13) 0.353(13) -0.040(13) 0.127(10) 0.006(11)
C130 0.206(8) 0.269(11) 0.339(11) -0.038(11) 0.126(9) 0.017(10)
C131 0.200(8) 0.247(10) 0.314(9) -0.034(10) 0.124(8) 0.041(9)
C132 0.185(7) 0.264(10) 0.288(8) -0.018(10) 0.113(7) 0.036(8)
C133 0.197(7) 0.266(10) 0.236(8) -0.001(9) 0.139(7) 0.051(8)
C134 0.200(8) 0.256(11) 0.175(7) 0.004(9) 0.132(7) 0.055(8)
C135 0.145(7) 0.129(6) 0.262(9) 0.014(7) 0.058(6) -0.028(6)
C136 0.176(8) 0.151(6) 0.261(9) 0.001(7) 0.081(6) -0.005(6)
C137 0.194(8) 0.168(7) 0.266(9) 0.022(8) 0.092(6) 0.042(6)
C138 0.192(8) 0.165(7) 0.262(9) 0.052(8) 0.081(6) 0.063(6)
C139 0.159(7) 0.175(7) 0.279(9) 0.109(7) 0.084(6) 0.042(6)
C140 0.210(10) 0.206(9) 0.324(11) 0.115(9) 0.072(9) 0.007(7)

loop_
_atom_type_symbol
_atom_type_description
_atom_type_scat_dispersion_real
_atom_type_scat_dispersion_imag
_atom_type_scat_source
C C 0.018 0.009
;
International Tables for Crystallography
(1992, Vol. C, Tables 4.2.6.8 and 6.1.1.4)
;
H H 0.000 0.000
;
International Tables for Crystallography
(1992, Vol. C, Table 6.1.1.4)
;
Cu Cu -1.965 0.589
;
International Tables for Crystallography
(1992, Vol. C, Tables 4.2.6.8 and 6.1.1.4)
;
O O 0.049 0.032
;
International Tables for Crystallography
(1992, Vol. C, Tables 4.2.6.8 and 6.1.1.4)
;
P P 0.295 0.434
;
International Tables for Crystallography
(1992, Vol. C, Tables 4.2.6.8 and 6.1.1.4)
;
